data_7010195
loop_
_publ_author_name
'Charmant, Jonathan P. H.'
'King, Philip J.'
'Quesada-Pato, Roberto'
'Sappa, Enrico'
'Schaefer, Carsten'

_publ_section_title
;
 Reactivity of multi-site bound allenylidene towards alkynes and silica
 gel&#x200A;&#x2020;
;
_journal_issue 1
_journal_name_full 'Journal of the Chemical Society, Dalton Transactions'
_journal_page_first 46
_journal_paper_doi 10.1039/b006780f
_journal_year 2001
_chemical_formula_sum 'C41 H20 O12 Ru4'
_chemical_formula_weight 1108.85
_chemical_name_systematic
; 
 ? 
;
_space_group_IT_number 2
_symmetry_cell_setting triclinic
_symmetry_space_group_name_Hall '-P 1'
_symmetry_space_group_name_H-M 'P -1'
_atom_sites_solution_hydrogens geom
_atom_sites_solution_primary direct
_atom_sites_solution_secondary difmap
_audit_creation_method SHELXL-97
_cell_angle_alpha 83.66(2)
_cell_angle_beta 82.26(2)
_cell_angle_gamma 74.024(18)
_cell_formula_units_Z 2
_cell_length_a 9.232(3)
_cell_length_b 14.127(5)
_cell_length_c 15.478(3)
_cell_measurement_reflns_used 355
_cell_measurement_temperature 173(2)
_cell_volume 1917.3(10)
_computing_cell_refinement 'Bruker SMART'
_computing_data_collection 'Bruker SMART'
_computing_data_reduction 'Bruker SHELXTL'
_computing_molecular_graphics 'Bruker SHELXTL'
_computing_publication_material 'Bruker SHELXTL'
_computing_structure_refinement 'SHELXL-97 (Sheldrick, 1997)'
_computing_structure_solution 'SHELXS-97 (Sheldrick, 1990)'
_diffrn_ambient_temperature 173(2)
_diffrn_measured_fraction_theta_full 0.986
_diffrn_measured_fraction_theta_max 0.986
_diffrn_measurement_device_type 'CCD area detector'
_diffrn_measurement_method 'omega scans'
_diffrn_radiation_monochromator graphite
_diffrn_radiation_source 'fine-focus sealed tube'
_diffrn_radiation_type MoK\a
_diffrn_radiation_wavelength 0.71073
_diffrn_reflns_av_R_equivalents 0.0361
_diffrn_reflns_av_sigmaI/netI 0.0620
_diffrn_reflns_limit_h_max 11
_diffrn_reflns_limit_h_min -11
_diffrn_reflns_limit_k_max 18
_diffrn_reflns_limit_k_min -18
_diffrn_reflns_limit_l_max 20
_diffrn_reflns_limit_l_min -20
_diffrn_reflns_number 19421
_diffrn_reflns_theta_full 27.48
_diffrn_reflns_theta_max 27.48
_diffrn_reflns_theta_min 1.50
_diffrn_standards_decay_% 0
_exptl_absorpt_coefficient_mu 1.610
_exptl_absorpt_correction_T_max 0.647
_exptl_absorpt_correction_T_min 0.420
_exptl_absorpt_correction_type multi-scan
_exptl_absorpt_process_details
; 
 G. M. Sheldrick. 
 SADABS: A program for absorption correction with the Siemens SMART system; 
 University of G\"ottingen: Germany, 1996.
;
_exptl_crystal_colour Colorless
_exptl_crystal_density_diffrn 1.921
_exptl_crystal_density_method 'not measured'
_exptl_crystal_description Plate
_exptl_crystal_F_000 1076
_exptl_crystal_size_max 0.5
_exptl_crystal_size_mid 0.4
_exptl_crystal_size_min 0.3
_refine_diff_density_max 0.852
_refine_diff_density_min -0.748
_refine_diff_density_rms 0.100
_refine_ls_extinction_method none
_refine_ls_goodness_of_fit_ref 0.826
_refine_ls_hydrogen_treatment constr
_refine_ls_matrix_type full
_refine_ls_number_parameters 514
_refine_ls_number_reflns 8649
_refine_ls_number_restraints 0
_refine_ls_restrained_S_all 0.826
_refine_ls_R_factor_all 0.0408
_refine_ls_R_factor_gt 0.0260
_refine_ls_shift/su_max 0.004
_refine_ls_shift/su_mean 0.000
_refine_ls_structure_factor_coef Fsqd
_refine_ls_weighting_details 'calc w=1/[\s^2^(Fo^2^)+(0.0193P)^2^+0.0000P] where P=(Fo^2^+2Fc^2^)/3'
_refine_ls_weighting_scheme calc
_refine_ls_wR_factor_gt 0.0521
_refine_ls_wR_factor_ref 0.0546
_reflns_number_gt 6102
_reflns_number_total 8649
_reflns_threshold_expression >2sigma(I)
_cod_data_source_file b006780f.txt
_cod_data_source_block 6
_cod_depositor_comments
;
The following automatic conversions were performed:
'_symmetry_cell_setting' value 'Triclinic' changed to 'triclinic'
according to '/home/saulius/struct/CIF-dictionaries/cif_core.dic'
dictionary named 'cif_core.dic' version 2.4.1 from 2010-06-29.

Automatic conversion script
Id: cif_fix_enum 1527 2010-12-29 10:47:43Z saulius 
;
_cod_original_cell_volume 1917.1(9)
_cod_original_sg_symbol_H-M P-1
_cod_database_code 7010195

loop_
_symmetry_equiv_pos_as_xyz
'x, y, z'
'-x, -y, -z'

loop_
_atom_site_label
_atom_site_type_symbol
_atom_site_fract_x
_atom_site_fract_y
_atom_site_fract_z
_atom_site_U_iso_or_equiv
_atom_site_adp_type
_atom_site_occupancy
_atom_site_symmetry_multiplicity
_atom_site_calc_flag
_atom_site_refinement_flags
_atom_site_disorder_assembly
_atom_site_disorder_group
Ru1 Ru 0.40864(3) 0.963427(19) 0.291113(17) 0.02389(7) Uani 1 1 d . . .
Ru2 Ru 0.43798(3) 0.764890(19) 0.354167(17) 0.02295(7) Uani 1 1 d . . .
Ru3 Ru 0.68276(3) 0.847573(18) 0.345296(17) 0.02194(7) Uani 1 1 d . . .
Ru4 Ru 0.70352(3) 0.632061(19) 0.400577(18) 0.02562(7) Uani 1 1 d . . .
C1 C 0.2612(4) 1.0038(3) 0.3934(2) 0.0339(8) Uani 1 1 d . . .
C2 C 0.4532(4) 1.0876(3) 0.2788(2) 0.0331(8) Uani 1 1 d . . .
C3 C 0.2658(4) 1.0137(3) 0.2100(2) 0.0335(8) Uani 1 1 d . . .
C4 C 0.2939(4) 0.8201(3) 0.2733(2) 0.0329(8) Uani 1 1 d . . .
C5 C 0.3013(4) 0.7911(2) 0.4631(2) 0.0305(8) Uani 1 1 d . . .
C6 C 0.4015(4) 0.6383(3) 0.3558(2) 0.0350(8) Uani 1 1 d . . .
C7 C 0.7460(4) 0.9661(3) 0.3430(2) 0.0336(8) Uani 1 1 d . . .
C8 C 0.5752(4) 0.8690(2) 0.4589(2) 0.0288(8) Uani 1 1 d . . .
C9 C 0.8832(4) 0.7829(2) 0.3760(2) 0.0339(8) Uani 1 1 d . . .
C10 C 0.6569(4) 0.6591(3) 0.5265(3) 0.0360(9) Uani 1 1 d . . .
C11 C 0.9145(4) 0.5737(3) 0.4045(2) 0.0367(9) Uani 1 1 d . . .
C12 C 0.6717(4) 0.5059(3) 0.4225(2) 0.0366(9) Uani 1 1 d . . .
C13 C 0.6080(3) 0.9051(2) 0.20744(19) 0.0209(7) Uani 1 1 d . . .
C14 C 0.6850(3) 0.8036(2) 0.2047(2) 0.0210(7) Uani 1 1 d . . .
C15 C 0.6267(3) 0.7308(2) 0.2608(2) 0.0221(7) Uani 1 1 d . . .
C16 C 0.7020(3) 0.6273(2) 0.2648(2) 0.0245(7) Uani 1 1 d . . .
C17 C 0.7317(3) 0.5581(2) 0.2073(2) 0.0253(7) Uani 1 1 d . . .
C18 C 0.6703(3) 0.9759(2) 0.1439(2) 0.0227(7) Uani 1 1 d . . .
C19 C 0.5796(4) 1.0325(2) 0.0823(2) 0.0298(8) Uani 1 1 d . . .
H19 H 0.4780 1.0287 0.0843 0.036 Uiso 1 1 calc R . .
C20 C 0.6341(4) 1.0944(2) 0.0181(2) 0.0366(9) Uani 1 1 d . . .
H20 H 0.5707 1.1308 -0.0244 0.044 Uiso 1 1 calc R . .
C21 C 0.7785(4) 1.1035(2) 0.0154(2) 0.0362(9) Uani 1 1 d . . .
H21 H 0.8158 1.1459 -0.0287 0.043 Uiso 1 1 calc R . .
C22 C 0.8693(4) 1.0502(2) 0.0777(2) 0.0345(8) Uani 1 1 d . . .
H22 H 0.9688 1.0573 0.0774 0.041 Uiso 1 1 calc R . .
C23 C 0.8166(3) 0.9865(2) 0.1405(2) 0.0288(8) Uani 1 1 d . . .
H23 H 0.8813 0.9492 0.1820 0.035 Uiso 1 1 calc R . .
C24 C 0.8191(3) 0.7677(2) 0.1376(2) 0.0237(7) Uani 1 1 d . . .
C25 C 0.7994(4) 0.7841(2) 0.0494(2) 0.0288(8) Uani 1 1 d . . .
H25 H 0.7032 0.8197 0.0322 0.035 Uiso 1 1 calc R . .
C26 C 0.9189(4) 0.7491(2) -0.0146(2) 0.0343(8) Uani 1 1 d . . .
H26 H 0.9042 0.7615 -0.0748 0.041 Uiso 1 1 calc R . .
C27 C 1.0567(4) 0.6970(2) 0.0102(3) 0.0384(9) Uani 1 1 d . . .
H27 H 1.1379 0.6728 -0.0331 0.046 Uiso 1 1 calc R . .
C28 C 1.0795(4) 0.6791(2) 0.0973(3) 0.0352(9) Uani 1 1 d . . .
H28 H 1.1759 0.6429 0.1140 0.042 Uiso 1 1 calc R . .
C29 C 0.9604(3) 0.7145(2) 0.1607(2) 0.0278(7) Uani 1 1 d . . .
H29 H 0.9761 0.7019 0.2208 0.033 Uiso 1 1 calc R . .
C30 C 0.6822(3) 0.5796(2) 0.1180(2) 0.0263(7) Uani 1 1 d . . .
C31 C 0.5370(4) 0.6350(2) 0.1029(2) 0.0343(8) Uani 1 1 d . . .
H31 H 0.4664 0.6606 0.1507 0.041 Uiso 1 1 calc R . .
C32 C 0.4937(4) 0.6535(3) 0.0188(3) 0.0423(10) Uani 1 1 d . . .
H32 H 0.3933 0.6903 0.0098 0.051 Uiso 1 1 calc R . .
C33 C 0.5962(4) 0.6187(3) -0.0522(3) 0.0428(10) Uani 1 1 d . . .
H33 H 0.5670 0.6323 -0.1098 0.051 Uiso 1 1 calc R . .
C34 C 0.7407(4) 0.5640(3) -0.0381(2) 0.0398(9) Uani 1 1 d . . .
H34 H 0.8120 0.5409 -0.0864 0.048 Uiso 1 1 calc R . .
C35 C 0.7828(4) 0.5426(2) 0.0459(2) 0.0327(8) Uani 1 1 d . . .
H35 H 0.8813 0.5021 0.0548 0.039 Uiso 1 1 calc R . .
C36 C 0.8151(4) 0.4529(2) 0.2295(2) 0.0318(8) Uani 1 1 d . . .
C37 C 0.9611(4) 0.4269(3) 0.2510(3) 0.0478(10) Uani 1 1 d . . .
H37 H 1.0130 0.4764 0.2510 0.057 Uiso 1 1 calc R . .
C38 C 1.0342(5) 0.3278(4) 0.2731(3) 0.0655(13) Uani 1 1 d . . .
H38 H 1.1350 0.3103 0.2884 0.079 Uiso 1 1 calc R . .
C39 C 0.9602(6) 0.2570(3) 0.2726(3) 0.0714(15) Uani 1 1 d . . .
H39 H 1.0094 0.1900 0.2884 0.086 Uiso 1 1 calc R . .
C40 C 0.8174(6) 0.2807(3) 0.2500(3) 0.0632(13) Uani 1 1 d . . .
H40 H 0.7674 0.2304 0.2493 0.076 Uiso 1 1 calc R . .
C41 C 0.7439(5) 0.3781(3) 0.2278(3) 0.0471(10) Uani 1 1 d . . .
H41 H 0.6441 0.3940 0.2113 0.057 Uiso 1 1 calc R . .
O1 O 0.1769(3) 1.0308(2) 0.45117(18) 0.0498(7) Uani 1 1 d . . .
O2 O 0.4742(3) 1.16388(18) 0.27086(17) 0.0486(7) Uani 1 1 d . . .
O3 O 0.1816(3) 1.0454(2) 0.16011(18) 0.0528(8) Uani 1 1 d . . .
O4 O 0.2061(3) 0.82550(19) 0.22565(18) 0.0529(8) Uani 1 1 d . . .
O5 O 0.2234(3) 0.80434(19) 0.52637(17) 0.0457(7) Uani 1 1 d . . .
O6 O 0.3639(3) 0.56943(18) 0.34999(18) 0.0501(7) Uani 1 1 d . . .
O7 O 0.7873(3) 1.03433(18) 0.34537(17) 0.0467(7) Uani 1 1 d . . .
O8 O 0.5229(3) 0.88860(17) 0.52767(15) 0.0345(6) Uani 1 1 d . . .
O9 O 1.0022(3) 0.75945(19) 0.39763(18) 0.0511(7) Uani 1 1 d . . .
O10 O 0.6304(3) 0.6672(2) 0.59878(18) 0.0547(8) Uani 1 1 d . . .
O11 O 1.0399(3) 0.5377(2) 0.40824(18) 0.0532(8) Uani 1 1 d . . .
O12 O 0.6500(3) 0.43010(19) 0.43680(17) 0.0516(7) Uani 1 1 d . . .

loop_
_atom_site_aniso_label
_atom_site_aniso_U_11
_atom_site_aniso_U_22
_atom_site_aniso_U_33
_atom_site_aniso_U_23
_atom_site_aniso_U_13
_atom_site_aniso_U_12
Ru1 0.02581(14) 0.02376(14) 0.02127(16) -0.00271(12) 0.00016(11) -0.00609(11)
Ru2 0.02390(14) 0.02503(14) 0.02106(16) -0.00245(12) 0.00302(11) -0.01072(11)
Ru3 0.02516(14) 0.02335(14) 0.01885(15) -0.00107(11) -0.00063(11) -0.01006(11)
Ru4 0.02992(15) 0.02460(15) 0.02119(16) 0.00187(12) 0.00140(12) -0.00867(11)
C1 0.038(2) 0.032(2) 0.031(2) -0.0023(17) -0.0018(17) -0.0098(16)
C2 0.037(2) 0.032(2) 0.027(2) -0.0081(17) 0.0022(16) -0.0049(16)
C3 0.0313(19) 0.036(2) 0.031(2) -0.0067(17) 0.0020(16) -0.0062(16)
C4 0.034(2) 0.036(2) 0.030(2) -0.0042(17) 0.0047(16) -0.0150(16)
C5 0.0339(19) 0.033(2) 0.027(2) -0.0037(16) 0.0024(16) -0.0151(16)
C6 0.036(2) 0.038(2) 0.032(2) -0.0067(17) 0.0112(16) -0.0170(17)
C7 0.047(2) 0.039(2) 0.020(2) -0.0009(16) -0.0035(16) -0.0198(17)
C8 0.0304(18) 0.0279(19) 0.028(2) -0.0031(16) 0.0028(15) -0.0100(14)
C9 0.036(2) 0.035(2) 0.031(2) -0.0031(17) -0.0015(16) -0.0118(16)
C10 0.047(2) 0.029(2) 0.034(2) 0.0013(18) -0.0038(18) -0.0132(16)
C11 0.045(2) 0.039(2) 0.025(2) 0.0069(17) -0.0019(17) -0.0144(18)
C12 0.043(2) 0.037(2) 0.027(2) -0.0016(18) 0.0078(16) -0.0109(17)
C13 0.0243(16) 0.0239(17) 0.0162(17) -0.0025(14) -0.0016(13) -0.0093(13)
C14 0.0231(16) 0.0244(17) 0.0168(17) -0.0020(14) -0.0006(13) -0.0092(13)
C15 0.0232(16) 0.0296(18) 0.0148(17) -0.0038(14) 0.0036(13) -0.0110(13)
C16 0.0233(16) 0.0251(17) 0.0257(19) -0.0006(15) 0.0013(14) -0.0101(13)
C17 0.0247(16) 0.0236(17) 0.028(2) -0.0005(15) 0.0046(14) -0.0104(13)
C18 0.0269(17) 0.0211(16) 0.0200(18) -0.0034(14) 0.0004(13) -0.0068(13)
C19 0.0318(18) 0.0286(19) 0.030(2) 0.0013(16) 0.0005(15) -0.0121(15)
C20 0.044(2) 0.033(2) 0.033(2) 0.0087(17) -0.0080(17) -0.0134(17)
C21 0.044(2) 0.035(2) 0.033(2) 0.0065(17) 0.0020(17) -0.0227(17)
C22 0.036(2) 0.039(2) 0.034(2) -0.0035(18) 0.0020(16) -0.0215(17)
C23 0.0332(19) 0.0286(19) 0.026(2) 0.0001(16) -0.0031(15) -0.0112(15)
C24 0.0282(17) 0.0216(16) 0.0230(19) -0.0032(14) 0.0065(14) -0.0131(14)
C25 0.0356(19) 0.0266(18) 0.025(2) -0.0035(15) 0.0007(15) -0.0112(15)
C26 0.050(2) 0.032(2) 0.023(2) -0.0055(16) 0.0092(16) -0.0182(17)
C27 0.040(2) 0.033(2) 0.042(3) -0.0112(18) 0.0173(18) -0.0152(17)
C28 0.0288(19) 0.031(2) 0.044(3) -0.0059(18) 0.0054(17) -0.0087(15)
C29 0.0310(18) 0.0256(18) 0.026(2) -0.0013(15) 0.0035(15) -0.0096(14)
C30 0.0321(18) 0.0201(17) 0.027(2) -0.0034(15) 0.0028(15) -0.0102(14)
C31 0.0325(19) 0.034(2) 0.037(2) -0.0080(17) 0.0013(16) -0.0104(16)
C32 0.039(2) 0.040(2) 0.050(3) -0.003(2) -0.0137(19) -0.0085(17)
C33 0.058(3) 0.042(2) 0.031(2) -0.0015(19) -0.011(2) -0.016(2)
C34 0.053(2) 0.041(2) 0.024(2) -0.0067(18) 0.0066(17) -0.0128(18)
C35 0.0348(19) 0.032(2) 0.029(2) -0.0040(17) 0.0030(16) -0.0074(15)
C36 0.045(2) 0.0264(19) 0.0187(19) -0.0030(15) 0.0102(15) -0.0060(16)
C37 0.048(2) 0.041(2) 0.045(3) -0.005(2) 0.001(2) 0.0016(19)
C38 0.069(3) 0.057(3) 0.048(3) 0.001(3) -0.001(2) 0.017(2)
C39 0.118(5) 0.029(3) 0.043(3) 0.001(2) 0.007(3) 0.012(3)
C40 0.109(4) 0.027(2) 0.048(3) -0.001(2) 0.010(3) -0.018(2)
C41 0.072(3) 0.029(2) 0.039(3) -0.0029(19) 0.005(2) -0.0145(19)
O1 0.0502(17) 0.0533(18) 0.0376(18) -0.0094(14) 0.0127(14) -0.0060(13)
O2 0.0735(19) 0.0281(15) 0.0463(19) -0.0065(13) 0.0028(14) -0.0199(13)
O3 0.0457(16) 0.0598(19) 0.0486(19) -0.0016(15) -0.0185(14) -0.0016(14)
O4 0.0569(17) 0.0569(18) 0.056(2) 0.0094(15) -0.0289(15) -0.0282(14)
O5 0.0522(17) 0.0514(17) 0.0324(17) -0.0098(13) 0.0194(13) -0.0207(13)
O6 0.0554(17) 0.0396(16) 0.064(2) -0.0111(14) 0.0092(14) -0.0312(14)
O7 0.0747(19) 0.0419(16) 0.0363(17) -0.0032(13) -0.0045(14) -0.0374(14)
O8 0.0462(15) 0.0370(14) 0.0219(14) -0.0092(11) 0.0072(11) -0.0162(11)
O9 0.0358(15) 0.0542(18) 0.066(2) 0.0018(15) -0.0142(14) -0.0146(13)
O10 0.093(2) 0.0450(18) 0.0251(17) -0.0041(14) -0.0024(15) -0.0180(15)
O11 0.0361(15) 0.0614(19) 0.055(2) 0.0111(15) -0.0079(14) -0.0052(13)
O12 0.076(2) 0.0326(15) 0.0437(18) 0.0011(13) 0.0167(14) -0.0238(14)

loop_
_atom_type_symbol
_atom_type_description
_atom_type_scat_dispersion_real
_atom_type_scat_dispersion_imag
_atom_type_scat_source
C C 0.0033 0.0016 'International Tables Vol C Tables 4.2.6.8 and 6.1.1.4'
H H 0.0000 0.0000 'International Tables Vol C Tables 4.2.6.8 and 6.1.1.4'
O O 0.0106 0.0060 'International Tables Vol C Tables 4.2.6.8 and 6.1.1.4'
Ru Ru -1.2594 0.8363 'International Tables Vol C Tables 4.2.6.8 and 6.1.1.4'

loop_
_geom_angle_atom_site_label_1
_geom_angle_atom_site_label_2
_geom_angle_atom_site_label_3
_geom_angle
_geom_angle_site_symmetry_1
_geom_angle_site_symmetry_3
_geom_angle_publ_flag
C3 Ru1 C2 88.53(14) . . ?
C3 Ru1 C1 94.14(14) . . ?
C2 Ru1 C1 90.53(14) . . ?
C3 Ru1 C13 101.47(13) . . ?
C2 Ru1 C13 90.02(13) . . ?
C1 Ru1 C13 164.39(12) . . ?
C3 Ru1 C4 74.29(13) . . ?
C2 Ru1 C4 162.81(13) . . ?
C1 Ru1 C4 91.19(12) . . ?
C13 Ru1 C4 92.88(11) . . ?
C3 Ru1 Ru3 154.60(11) . . ?
C2 Ru1 Ru3 98.43(10) . . ?
C1 Ru1 Ru3 110.09(10) . . ?
C13 Ru1 Ru3 54.43(8) . . ?
C4 Ru1 Ru3 97.03(8) . . ?
C3 Ru1 Ru2 115.15(10) . . ?
C2 Ru1 Ru2 156.30(10) . . ?
C1 Ru1 Ru2 88.76(10) . . ?
C13 Ru1 Ru2 84.50(8) . . ?
C4 Ru1 Ru2 40.87(8) . . ?
Ru3 Ru1 Ru2 59.86(2) . . ?
C4 Ru2 C6 91.47(15) . . ?
C4 Ru2 C5 98.40(14) . . ?
C6 Ru2 C5 90.34(14) . . ?
C4 Ru2 C15 96.17(13) . . ?
C6 Ru2 C15 93.15(13) . . ?
C5 Ru2 C15 164.93(12) . . ?
C4 Ru2 Ru4 151.55(11) . . ?
C6 Ru2 Ru4 75.27(11) . . ?
C5 Ru2 Ru4 106.59(10) . . ?
C15 Ru2 Ru4 60.39(9) . . ?
C4 Ru2 Ru3 116.81(10) . . ?
C6 Ru2 Ru3 139.11(10) . . ?
C5 Ru2 Ru3 112.13(9) . . ?
C15 Ru2 Ru3 57.03(8) . . ?
Ru4 Ru2 Ru3 65.92(3) . . ?
C4 Ru2 Ru1 62.96(10) . . ?
C6 Ru2 Ru1 154.12(11) . . ?
C5 Ru2 Ru1 97.04(10) . . ?
C15 Ru2 Ru1 86.14(9) . . ?
Ru4 Ru2 Ru1 125.33(2) . . ?
Ru3 Ru2 Ru1 59.55(2) . . ?
C8 Ru3 C7 91.21(14) . . ?
C8 Ru3 C9 100.39(14) . . ?
C7 Ru3 C9 84.41(14) . . ?
C8 Ru3 C13 130.64(12) . . ?
C7 Ru3 C13 86.35(12) . . ?
C9 Ru3 C13 128.26(13) . . ?
C8 Ru3 C14 147.89(11) . . ?
C7 Ru3 C14 111.21(13) . . ?
C9 Ru3 C14 104.30(13) . . ?
C13 Ru3 C14 35.48(10) . . ?
C8 Ru3 C15 118.35(12) . . ?
C7 Ru3 C15 146.54(13) . . ?
C9 Ru3 C15 103.64(12) . . ?
C13 Ru3 C15 62.96(10) . . ?
C14 Ru3 C15 35.41(10) . . ?
C8 Ru3 Ru1 82.67(10) . . ?
C7 Ru3 Ru1 88.12(11) . . ?
C9 Ru3 Ru1 171.98(10) . . ?
C13 Ru3 Ru1 48.00(8) . . ?
C14 Ru3 Ru1 75.69(8) . . ?
C15 Ru3 Ru1 81.09(7) . . ?
C8 Ru3 Ru2 73.85(9) . . ?
C7 Ru3 Ru2 146.34(11) . . ?
C9 Ru3 Ru2 127.33(10) . . ?
C13 Ru3 Ru2 81.50(7) . . ?
C14 Ru3 Ru2 74.91(7) . . ?
C15 Ru3 Ru2 46.59(7) . . ?
Ru1 Ru3 Ru2 60.60(2) . . ?
C8 Ru3 Ru4 83.99(10) . . ?
C7 Ru3 Ru4 153.25(10) . . ?
C9 Ru3 Ru4 70.71(10) . . ?
C13 Ru3 Ru4 116.57(7) . . ?
C14 Ru3 Ru4 85.10(8) . . ?
C15 Ru3 Ru4 53.61(8) . . ?
Ru1 Ru3 Ru4 117.14(2) . . ?
Ru2 Ru3 Ru4 56.663(19) . . ?
C12 Ru4 C11 88.84(15) . . ?
C12 Ru4 C10 92.76(15) . . ?
C11 Ru4 C10 96.04(15) . . ?
C12 Ru4 C16 91.17(14) . . ?
C11 Ru4 C16 97.07(14) . . ?
C10 Ru4 C16 166.38(13) . . ?
C12 Ru4 C15 118.45(13) . . ?
C11 Ru4 C15 116.32(12) . . ?
C10 Ru4 C15 133.75(12) . . ?
C16 Ru4 C15 34.74(10) . . ?
C12 Ru4 Ru2 108.97(11) . . ?
C11 Ru4 Ru2 159.36(10) . . ?
C10 Ru4 Ru2 93.48(10) . . ?
C16 Ru4 Ru2 72.92(9) . . ?
C15 Ru4 Ru2 46.25(7) . . ?
C12 Ru4 Ru3 165.93(11) . . ?
C11 Ru4 Ru3 103.93(11) . . ?
C10 Ru4 Ru3 91.74(10) . . ?
C16 Ru4 Ru3 81.55(9) . . ?
C15 Ru4 Ru3 50.57(7) . . ?
Ru2 Ru4 Ru3 57.42(2) . . ?
O1 C1 Ru1 177.2(3) . . ?
O2 C2 Ru1 177.3(3) . . ?
O3 C3 Ru1 178.4(3) . . ?
O4 C4 Ru2 160.2(3) . . ?
O4 C4 Ru1 123.4(3) . . ?
Ru2 C4 Ru1 76.17(11) . . ?
O5 C5 Ru2 178.7(3) . . ?
O6 C6 Ru2 170.5(3) . . ?
O7 C7 Ru3 176.4(3) . . ?
O8 C8 Ru3 171.6(3) . . ?
O9 C9 Ru3 168.7(3) . . ?
O10 C10 Ru4 174.8(3) . . ?
O11 C11 Ru4 178.7(3) . . ?
O12 C12 Ru4 178.7(3) . . ?
C14 C13 C18 116.9(3) . . ?
C14 C13 Ru1 125.2(2) . . ?
C18 C13 Ru1 117.8(2) . . ?
C14 C13 Ru3 72.30(17) . . ?
C18 C13 Ru3 126.12(18) . . ?
Ru1 C13 Ru3 77.57(10) . . ?
C13 C14 C15 119.9(3) . . ?
C13 C14 C24 121.6(3) . . ?
C15 C14 C24 118.2(3) . . ?
C13 C14 Ru3 72.21(17) . . ?
C15 C14 Ru3 75.72(17) . . ?
C24 C14 Ru3 129.03(19) . . ?
C16 C15 C14 123.2(3) . . ?
C16 C15 Ru2 112.4(2) . . ?
C14 C15 Ru2 124.1(2) . . ?
C16 C15 Ru3 124.1(2) . . ?
C14 C15 Ru3 68.87(16) . . ?
Ru2 C15 Ru3 76.38(10) . . ?
C16 C15 Ru4 57.06(17) . . ?
C14 C15 Ru4 133.14(19) . . ?
Ru2 C15 Ru4 73.37(9) . . ?
Ru3 C15 Ru4 75.82(9) . . ?
C17 C16 C15 133.5(3) . . ?
C17 C16 Ru4 137.5(2) . . ?
C15 C16 Ru4 88.2(2) . . ?
C16 C17 C30 122.7(3) . . ?
C16 C17 C36 122.1(3) . . ?
C30 C17 C36 115.2(3) . . ?
C19 C18 C23 117.3(3) . . ?
C19 C18 C13 118.6(3) . . ?
C23 C18 C13 124.1(3) . . ?
C20 C19 C18 121.4(3) . . ?
C21 C20 C19 120.5(3) . . ?
C20 C21 C22 119.1(3) . . ?
C21 C22 C23 120.5(3) . . ?
C22 C23 C18 121.2(3) . . ?
C29 C24 C25 118.1(3) . . ?
C29 C24 C14 122.5(3) . . ?
C25 C24 C14 119.3(3) . . ?
C24 C25 C26 121.2(3) . . ?
C27 C26 C25 119.4(3) . . ?
C26 C27 C28 120.8(3) . . ?
C27 C28 C29 119.6(3) . . ?
C24 C29 C28 121.0(3) . . ?
C31 C30 C35 117.9(3) . . ?
C31 C30 C17 122.1(3) . . ?
C35 C30 C17 120.0(3) . . ?
C32 C31 C30 120.9(3) . . ?
C33 C32 C31 120.5(3) . . ?
C34 C33 C32 119.2(3) . . ?
C33 C34 C35 120.5(3) . . ?
C34 C35 C30 121.0(3) . . ?
C37 C36 C41 118.2(3) . . ?
C37 C36 C17 122.2(3) . . ?
C41 C36 C17 119.6(3) . . ?
C36 C37 C38 120.5(4) . . ?
C39 C38 C37 119.7(4) . . ?
C40 C39 C38 120.8(4) . . ?
C39 C40 C41 120.2(4) . . ?
C40 C41 C36 120.6(4) . . ?

loop_
_geom_bond_atom_site_label_1
_geom_bond_atom_site_label_2
_geom_bond_distance
_geom_bond_site_symmetry_2
_geom_bond_publ_flag
Ru1 C3 1.885(3) . ?
Ru1 C2 1.893(4) . ?
Ru1 C1 1.969(4) . ?
Ru1 C13 2.122(3) . ?
Ru1 C4 2.585(3) . ?
Ru1 Ru3 2.7883(9) . ?
Ru1 Ru2 2.8178(10) . ?
Ru2 C4 1.899(4) . ?
Ru2 C6 1.905(3) . ?
Ru2 C5 1.970(4) . ?
Ru2 C15 2.091(3) . ?
Ru2 Ru4 2.7733(9) . ?
Ru2 Ru3 2.7970(8) . ?
Ru3 C8 1.910(4) . ?
Ru3 C7 1.914(3) . ?
Ru3 C9 1.922(3) . ?
Ru3 C13 2.323(3) . ?
Ru3 C14 2.324(3) . ?
Ru3 C15 2.414(3) . ?
Ru3 Ru4 3.0306(11) . ?
Ru4 C12 1.872(4) . ?
Ru4 C11 1.901(4) . ?
Ru4 C10 1.995(4) . ?
Ru4 C16 2.113(3) . ?
Ru4 C15 2.516(3) . ?
C1 O1 1.129(4) . ?
C2 O2 1.137(4) . ?
C3 O3 1.138(4) . ?
C4 O4 1.150(4) . ?
C5 O5 1.135(4) . ?
C6 O6 1.135(4) . ?
C7 O7 1.136(4) . ?
C8 O8 1.139(4) . ?
C9 O9 1.142(3) . ?
C10 O10 1.124(4) . ?
C11 O11 1.135(4) . ?
C12 O12 1.135(4) . ?
C13 C14 1.416(4) . ?
C13 C18 1.499(4) . ?
C14 C15 1.443(4) . ?
C14 C24 1.514(4) . ?
C15 C16 1.435(4) . ?
C16 C17 1.341(4) . ?
C17 C30 1.487(4) . ?
C17 C36 1.499(4) . ?
C18 C19 1.389(4) . ?
C18 C23 1.392(4) . ?
C19 C20 1.386(4) . ?
C20 C21 1.370(4) . ?
C21 C22 1.382(4) . ?
C22 C23 1.383(4) . ?
C24 C29 1.386(4) . ?
C24 C25 1.387(4) . ?
C25 C26 1.398(4) . ?
C26 C27 1.364(4) . ?
C27 C28 1.377(5) . ?
C28 C29 1.392(4) . ?
C30 C31 1.390(4) . ?
C30 C35 1.401(4) . ?
C31 C32 1.389(5) . ?
C32 C33 1.389(5) . ?
C33 C34 1.377(5) . ?
C34 C35 1.386(5) . ?
C36 C37 1.373(5) . ?
C36 C41 1.394(5) . ?
C37 C38 1.403(5) . ?
C38 C39 1.359(6) . ?
C39 C40 1.352(6) . ?
C40 C41 1.384(5) . ?
